data_4304676
loop_
_publ_author_name
'Olha Sereda'
'Joan Ribas'
'Helen Stoeckli-Evans'

_publ_section_title
;
New 3D and Chiral 1D CuIICrIII Coordination Polymers Exhibiting
Ferromagnetism
;
_journal_name_full 'Inorganic Chemistry'
_journal_page_first 5107
_journal_page_last 5113
_journal_paper_doi 10.1021/ic702234y
_journal_volume 47
_journal_year 2008
_chemical_formula_moiety 'C24 H60 Cr1 Cu3 N18, C6 N6 Cr1'
_chemical_formula_sum 'C30 H60 Cr2 Cu3 N24'
_chemical_formula_weight 1051.64
_chemical_name_systematic
; 
 ? 
;
_space_group_IT_number 148
_symmetry_cell_setting trigonal
_symmetry_space_group_name_Hall '-R 3'
_symmetry_space_group_name_H-M 'R -3 :H'
_atom_sites_solution_hydrogens geom
_atom_sites_solution_primary direct
_atom_sites_solution_secondary difmap
_audit_creation_method SHELXL-97
_cell_angle_alpha 90.00
_cell_angle_beta 90.00
_cell_angle_gamma 120.00
_cell_formula_units_Z 3
_cell_length_a 15.4908(11)
_cell_length_b 15.4908(11)
_cell_length_c 16.7699(13)
_cell_measurement_reflns_used 8944
_cell_measurement_temperature 173(2)
_cell_measurement_theta_max 26.05
_cell_measurement_theta_min 1.65
_cell_volume 3485.0(4)
_computing_cell_refinement 'CELL (Stoe IPDS Software, 2000)'
_computing_data_collection 'EXPOSE (Stoe IPDS Software, 2000)'
_computing_data_reduction 'INTEGRATE (Stoe IPDS Software, 2000)'
_computing_molecular_graphics 'PLATON (Spek, 2003)'
_computing_publication_material 'SHELXL-97 (Sheldrick, 1997)'
_computing_structure_refinement 'SHELXL-97 (Sheldrick, 1997)'
_computing_structure_solution 'SHELXS-97 (Sheldrick, 1997)'
_diffrn_ambient_temperature 173(2)
_diffrn_detector_area_resol_mean 0.81\%A
_diffrn_measured_fraction_theta_full 0.994
_diffrn_measured_fraction_theta_max 0.994
_diffrn_measurement_device_type 'STOE IPDS'
_diffrn_measurement_method 'phi oscillation'
_diffrn_radiation_monochromator graphite
_diffrn_radiation_source 'fine-focus sealed tube'
_diffrn_radiation_type MoK\a
_diffrn_radiation_wavelength 0.71073
_diffrn_reflns_av_R_equivalents 0.0244
_diffrn_reflns_av_sigmaI/netI 0.0129
_diffrn_reflns_limit_h_max 19
_diffrn_reflns_limit_h_min -18
_diffrn_reflns_limit_k_max 18
_diffrn_reflns_limit_k_min -19
_diffrn_reflns_limit_l_max 20
_diffrn_reflns_limit_l_min -20
_diffrn_reflns_number 8944
_diffrn_reflns_theta_full 25.98
_diffrn_reflns_theta_max 25.98
_diffrn_reflns_theta_min 2.63
_diffrn_standards_decay_% 0
_diffrn_standards_number 0
_exptl_absorpt_coefficient_mu 1.855
_exptl_absorpt_correction_T_max 0.393
_exptl_absorpt_correction_T_min 0.330
_exptl_absorpt_correction_type multi-scan
_exptl_absorpt_process_details 'MULABS (PLATON03, Spek, 2003)'
_exptl_crystal_colour blue
_exptl_crystal_density_diffrn 1.503
_exptl_crystal_density_meas ?
_exptl_crystal_density_method 'not measured'
_exptl_crystal_description block
_exptl_crystal_F_000 1629
_exptl_crystal_size_max 0.50
_exptl_crystal_size_mid 0.50
_exptl_crystal_size_min 0.50
_refine_diff_density_max 1.546
_refine_diff_density_min -0.206
_refine_diff_density_rms 0.061
_refine_ls_extinction_method none
_refine_ls_goodness_of_fit_ref 1.094
_refine_ls_hydrogen_treatment constr
_refine_ls_matrix_type full
_refine_ls_number_parameters 92
_refine_ls_number_reflns 1511
_refine_ls_number_restraints 0
_refine_ls_restrained_S_all 1.094
_refine_ls_R_factor_all 0.0283
_refine_ls_R_factor_gt 0.0252
_refine_ls_shift/su_max 0.001
_refine_ls_shift/su_mean <0.001
_refine_ls_structure_factor_coef Fsqd
_refine_ls_weighting_details 'calc w=1/[\s^2^(Fo^2^)+(0.0326P)^2^+9.0927P] where P=(Fo^2^+2Fc^2^)/3'
_refine_ls_weighting_scheme calc
_refine_ls_wR_factor_gt 0.0699
_refine_ls_wR_factor_ref 0.0714
_reflns_number_gt 1344
_reflns_number_total 1511
_reflns_threshold_expression I>2sigma(I)
_cod_data_source_file ic702234y-file001.cif
_cod_data_source_block cpd1
_cod_depositor_comments
;
The following automatic conversions were performed:

'_exptl_crystal_density_meas' value 'none' was changed to '?' - the
value is perceived as not measured.

Automatic conversion script
Id: cif_fix_values 3008 2015-01-20 13:52:24Z robertas 
;
_cod_original_sg_symbol_H-M 'R -3'
_cod_database_code 4304676

loop_
_symmetry_equiv_pos_site_id
_symmetry_equiv_pos_as_xyz
1 x,y,z
2 -y,x-y,z
3 -x+y,-x,z
4 -x,-y,-z
5 y,-x+y,-z
6 x-y,x,-z
7 1/3+x,2/3+y,2/3+z
8 1/3-y,2/3+x-y,2/3+z
9 1/3-x+y,2/3-x,2/3+z
10 1/3-x,2/3-y,2/3-z
11 1/3+y,2/3-x+y,2/3-z
12 1/3+x-y,2/3+x,2/3-z
13 2/3+x,1/3+y,1/3+z
14 2/3-y,1/3+x-y,1/3+z
15 2/3-x+y,1/3-x,1/3+z
16 2/3-x,1/3-y,1/3-z
17 2/3+y,1/3-x+y,1/3-z
18 2/3+x-y,1/3+x,1/3-z

loop_
_atom_site_aniso_label
_atom_site_aniso_U_11
_atom_site_aniso_U_22
_atom_site_aniso_U_33
_atom_site_aniso_U_23
_atom_site_aniso_U_13
_atom_site_aniso_U_12
Cu1 0.0205(2) 0.0160(2) 0.0190(2) 0.0015(1) -0.0047(1) 0.0075(1)
Cr1 0.0123(2) 0.0123(2) 0.0144(4) 0.0000 0.0000 0.0061(1)
N1 0.0264(9) 0.0228(9) 0.0208(8) 0.0005(7) -0.0049(7) 0.0129(8)
N2 0.0262(9) 0.0223(9) 0.0290(10) 0.0042(7) -0.0081(8) 0.0082(8)
N3 0.0306(10) 0.0292(10) 0.0490(13) -0.0131(9) 0.0044(9) 0.0134(9)
C1 0.0231(10) 0.0240(10) 0.0270(11) -0.0040(8) -0.0052(8) 0.0092(9)
C2 0.0248(10) 0.0178(9) 0.0289(11) 0.0002(8) 0.0017(8) 0.0087(8)
C3 0.0323(12) 0.0243(11) 0.0257(11) 0.0064(8) -0.0002(9) 0.0092(9)
C4 0.0175(9) 0.0200(10) 0.0261(10) -0.0038(8) 0.0013(8) 0.0070(8)
Cr2 0.0124(2) 0.0124(2) 0.0106(3) 0.0000 0.0000 0.0062(1)
N4 0.0288(10) 0.0298(10) 0.0274(10) -0.0097(8) -0.0029(8) 0.0102(8)
C5 0.0183(9) 0.0194(9) 0.0192(9) 0.0001(8) 0.0015(8) 0.0094(8)

loop_
_atom_site_label
_atom_site_type_symbol
_atom_site_thermal_displace_type
_atom_site_fract_x
_atom_site_fract_y
_atom_site_fract_z
_atom_site_occupancy
_atom_site_U_iso_or_equiv
_atom_site_calc_flag
_atom_site_refinement_flags
Cu1 Cu Uani 0.50000 0.50000 0.00000 1.000 0.0192(1) . .
Cr1 Cr Uani 0.33333 0.66667 0.16667 1.000 0.0130(2) . .
N1 N Uani 0.40713(13) 0.40287(13) -0.08402(10) 1.000 0.0231(5) . .
N2 N Uani 0.49297(14) 0.38235(13) 0.06105(11) 1.000 0.0276(5) . .
N3 N Uani 0.35820(15) 0.50166(15) 0.07017(13) 1.000 0.0370(6) . .
C1 C Uani 0.31885(16) 0.31188(15) -0.05410(13) 1.000 0.0258(6) . .
C2 C Uani 0.34698(16) 0.24660(15) -0.00715(13) 1.000 0.0247(6) . .
C3 C Uani 0.39605(17) 0.29031(16) 0.07102(13) 1.000 0.0296(7) . .
C4 C Uani 0.34640(14) 0.56120(15) 0.10044(12) 1.000 0.0223(6) . .
Cr2 Cr Uani 0.00000 0.00000 0.00000 1.000 0.0118(1) . .
N4 N Uani 0.14003(14) 0.17553(14) 0.12249(11) 1.000 0.0306(6) . .
C5 C Uani 0.09338(14) 0.11601(14) 0.07599(11) 1.000 0.0190(5) . .
H1A H Uiso 0.38540 0.43630 -0.11620 1.000 0.0280 calc R
H1B H Uiso 0.44350 0.38390 -0.11540 1.000 0.0280 calc R
H1C H Uiso 0.27660 0.27360 -0.09980 1.000 0.0310 calc R
H1D H Uiso 0.27920 0.33110 -0.01970 1.000 0.0310 calc R
H2A H Uiso 0.53520 0.36520 0.03600 1.000 0.0330 calc R
H2B H Uiso 0.51850 0.40480 0.11120 1.000 0.0330 calc R
H2C H Uiso 0.28610 0.18170 0.00280 1.000 0.0300 calc R
H2D H Uiso 0.39270 0.23380 -0.03970 1.000 0.0300 calc R
H3A H Uiso 0.35150 0.30520 0.10320 1.000 0.0360 calc R
H3B H Uiso 0.40610 0.24070 0.10050 1.000 0.0360 calc R

loop_
_atom_type_symbol
_atom_type_description
_atom_type_scat_dispersion_real
_atom_type_scat_dispersion_imag
_atom_type_scat_source
C C 0.0033 0.0016 'International Tables Vol C Tables 4.2.6.8 and 6.1.1.4'
H H 0.0000 0.0000 'International Tables Vol C Tables 4.2.6.8 and 6.1.1.4'
Cr Cr 0.3209 0.6236 'International Tables Vol C Tables 4.2.6.8 and 6.1.1.4'
Cu Cu 0.3201 1.2651 'International Tables Vol C Tables 4.2.6.8 and 6.1.1.4'
N N 0.0061 0.0033 'International Tables Vol C Tables 4.2.6.8 and 6.1.1.4'

loop_
_geom_angle_atom_site_label_1
_geom_angle_atom_site_label_2
_geom_angle_atom_site_label_3
_geom_angle
_geom_angle_site_symmetry_1
_geom_angle_site_symmetry_2
_geom_angle_site_symmetry_3
_geom_angle_publ_flag
N1 Cu1 N2 89.13(7) . . . yes
N1 Cu1 N3 91.92(8) . . . yes
N1 Cu1 N1 180.00 . . 4_665 yes
N1 Cu1 N2 90.87(7) . . 4_665 yes
N1 Cu1 N3 88.08(8) . . 4_665 yes
N2 Cu1 N3 96.77(8) . . . yes
N1 Cu1 N2 90.87(7) 4_665 . . yes
N2 Cu1 N2 180.00 . . 4_665 yes
N2 Cu1 N3 83.24(8) . . 4_665 yes
N1 Cu1 N3 88.08(8) 4_665 . . yes
N2 Cu1 N3 83.24(8) 4_665 . . yes
N3 Cu1 N3 180.00 . . 4_665 yes
N1 Cu1 N2 89.13(7) 4_665 . 4_665 yes
N1 Cu1 N3 91.92(8) 4_665 . 4_665 yes
N2 Cu1 N3 96.77(8) 4_665 . 4_665 yes
C4 Cr1 C4 93.85(9) . . 2_665 yes
C4 Cr1 C4 93.85(9) . . 3_565 yes
C4 Cr1 C4 180.00 . . 16_565 yes
C4 Cr1 C4 86.14(9) . . 17_455 yes
C4 Cr1 C4 86.14(9) . . 18_555 yes
C4 Cr1 C4 93.85(9) 2_665 . 3_565 yes
C4 Cr1 C4 86.15(9) 2_665 . 16_565 yes
C4 Cr1 C4 180.00 2_665 . 17_455 yes
C4 Cr1 C4 86.15(9) 2_665 . 18_555 yes
C4 Cr1 C4 86.15(9) 3_565 . 16_565 yes
C4 Cr1 C4 86.16(9) 3_565 . 17_455 yes
C4 Cr1 C4 180.00 3_565 . 18_555 yes
C4 Cr1 C4 93.86(9) 16_565 . 17_455 yes
C4 Cr1 C4 93.86(9) 16_565 . 18_555 yes
C4 Cr1 C4 93.85(9) 17_455 . 18_555 yes
C5 Cr2 C5 86.53(10) 5_555 . 6_555 yes
C5 Cr2 C5 86.53(9) . . 2_555 yes
C5 Cr2 C5 86.54(8) . . 3_555 yes
C5 Cr2 C5 180.00 . . 4_555 yes
C5 Cr2 C5 93.47(9) . . 5_555 yes
C5 Cr2 C5 93.46(8) . . 6_555 yes
C5 Cr2 C5 86.53(10) 2_555 . 3_555 yes
C5 Cr2 C5 93.47(9) 2_555 . 4_555 yes
C5 Cr2 C5 180.00 2_555 . 5_555 yes
C5 Cr2 C5 93.47(10) 2_555 . 6_555 yes
C5 Cr2 C5 93.46(8) 3_555 . 4_555 yes
C5 Cr2 C5 93.47(10) 3_555 . 5_555 yes
C5 Cr2 C5 180.00 3_555 . 6_555 yes
C5 Cr2 C5 86.53(9) 4_555 . 5_555 yes
C5 Cr2 C5 86.54(8) 4_555 . 6_555 yes
Cu1 N1 C1 116.40(13) . . . yes
Cu1 N2 C3 119.55(17) . . . yes
Cu1 N3 C4 135.33(19) . . . yes
Cu1 N1 H1A 108.00 . . . no
C1 N1 H1B 108.00 . . . no
H1A N1 H1B 107.00 . . . no
Cu1 N1 H1B 108.00 . . . no
C1 N1 H1A 108.00 . . . no
H2A N2 H2B 107.00 . . . no
Cu1 N2 H2A 107.00 . . . no
Cu1 N2 H2B 107.00 . . . no
C3 N2 H2A 107.00 . . . no
C3 N2 H2B 107.00 . . . no
N1 C1 C2 112.2(2) . . . yes
C1 C2 C3 113.94(18) . . . no
N2 C3 C2 112.30(18) . . . yes
Cr1 C4 N3 173.3(2) . . . yes
N1 C1 H1C 109.00 . . . no
N1 C1 H1D 109.00 . . . no
C2 C1 H1C 109.00 . . . no
C2 C1 H1D 109.00 . . . no
H1C C1 H1D 108.00 . . . no
C1 C2 H2C 109.00 . . . no
C1 C2 H2D 109.00 . . . no
C3 C2 H2C 109.00 . . . no
C3 C2 H2D 109.00 . . . no
H2C C2 H2D 108.00 . . . no
N2 C3 H3A 109.00 . . . no
N2 C3 H3B 109.00 . . . no
C2 C3 H3A 109.00 . . . no
C2 C3 H3B 109.00 . . . no
H3A C3 H3B 108.00 . . . no
Cr2 C5 N4 174.73(18) . . . yes

loop_
_geom_bond_atom_site_label_1
_geom_bond_atom_site_label_2
_geom_bond_distance
_geom_bond_site_symmetry_1
_geom_bond_site_symmetry_2
_geom_bond_publ_flag
Cu1 N1 2.0382(18) . . yes
Cu1 N2 2.0453(19) . . yes
Cu1 N3 2.503(3) . . yes
Cu1 N1 2.0382(18) . 4_665 yes
Cu1 N2 2.0453(19) . 4_665 yes
Cu1 N3 2.503(3) . 4_665 yes
Cr1 C4 2.067(2) . . yes
Cr1 C4 2.067(3) . 2_665 yes
Cr1 C4 2.067(3) . 3_565 yes
Cr1 C4 2.067(2) . 16_565 yes
Cr1 C4 2.068(3) . 17_455 yes
Cr1 C4 2.068(3) . 18_555 yes
Cr2 C5 2.0848(19) . . yes
Cr2 C5 2.085(2) . 2_555 yes
Cr2 C5 2.085(2) . 3_555 yes
Cr2 C5 2.0848(19) . 4_555 yes
Cr2 C5 2.085(2) . 5_555 yes
Cr2 C5 2.085(2) . 6_555 yes
N1 C1 1.477(3) . . yes
N2 C3 1.475(3) . . yes
N3 C4 1.145(3) . . yes
N1 H1B 0.9200 . . no
N1 H1A 0.9200 . . no
N2 H2B 0.9200 . . no
N2 H2A 0.9200 . . no
N4 C5 1.146(3) . . yes
C1 C2 1.508(3) . . no
C2 C3 1.497(3) . . no
C1 H1C 0.9900 . . no
C1 H1D 0.9900 . . no
C2 H2C 0.9900 . . no
C2 H2D 0.9900 . . no
C3 H3A 0.9900 . . no
C3 H3B 0.9900 . . no

loop_
_geom_contact_atom_site_label_1
_geom_contact_atom_site_label_2
_geom_contact_distance
_geom_contact_site_symmetry_1
_geom_contact_site_symmetry_2
_geom_contact_publ_flag
Cu1 H2D 3.6500 . . no
Cu1 H2D 3.6500 . 4_665 no
N1 N2 2.865(3) . . no
N1 N3 3.281(3) . . no
N1 C3 3.087(3) . . no
N1 N2 2.909(2) . 4_665 no
N1 N3 3.175(3) . 4_665 no
N1 N4 3.113(3) . 9_554 no
N2 N4 3.141(3) . 18_555 no
N2 N1 2.865(3) . . no
N2 C1 3.042(3) . . no
N2 N1 2.909(2) . 4_665 no
N2 N3 3.040(3) . 4_665 no
N3 C1 3.401(3) . . no
N3 N1 3.281(3) . . no
N3 N2 3.040(3) . 4_665 no
N3 N1 3.175(3) . 4_665 no
N4 N1 3.113(3) . 14_555 no
N4 N2 3.140(3) . 17_455 no
N1 H2B 2.6400 . 4_665 no
N2 H1A 2.6500 . 4_665 no
N3 H1D 2.7400 . . no
N3 H2A 2.6000 . 4_665 no
N3 H1B 2.7800 . 4_665 no
N3 H1B 2.8900 . 14_555 no
N3 H2D 2.7300 . 6_555 no
N4 H2B 2.2600 . 17_455 no
N4 H2C 2.9300 . 6_555 no
N4 H1A 2.2100 . 14_555 no
N4 H3A 2.8800 . . no
C4 C4 3.020(3) . 2_665 no
C4 C4 3.020(4) . 3_565 no
C4 C4 2.824(3) . 17_455 no
C4 C4 2.824(3) . 18_555 no
C5 C5 3.036(3) . 6_555 no
C5 C5 2.858(3) . 3_555 no
C5 C5 3.036(3) . 5_555 no
C5 C5 2.858(3) . 2_555 no
C1 H3A 3.0000 . 9_554 no
C2 H1D 2.9400 . 5_555 no
C3 H1C 2.8200 . 14_555 no
C4 H1B 3.0100 . 14_555 no
C4 H1B 2.9300 . 4_665 no
C4 H2A 2.7900 . 4_665 no
C4 H2D 2.9500 . 6_555 no
C5 H2C 2.9000 . . no
C5 H2B 3.0400 . 17_455 no
C5 H2C 2.8800 . 6_555 no
H1A H2B 2.1500 . 4_665 no
H1A N4 2.2100 . 9_554 no
H1A H3A 2.5800 . 9_554 no
H1B H2D 2.4100 . . no
H1B N3 2.8900 . 9_554 no
H1B C4 3.0100 . 9_554 no
H1B C4 2.9300 . 4_665 no
H1C C3 2.8200 . 9_554 no
H1C H3A 2.2600 . 9_554 no
H1D N3 2.7400 . . no
H1D H3A 2.4700 . . no
H1D H2C 2.4500 . 6_555 no
H1D C2 2.9400 . 6_555 no
H2A H2D 2.4800 . . no
H2A C4 2.7900 . 4_665 no
H2B N4 2.2600 . 18_555 no
H2B H1A 2.1500 . 4_665 no
H2B C5 3.0400 . 18_555 no
H2C C5 2.9000 . . no
H2C N4 2.9300 . 5_555 no
H2C H1D 2.4500 . 5_555 no
H2C C5 2.8800 . 5_555 no
H2D H1B 2.4100 . . no
H2D Cu1 3.6500 . . no
H2D N3 2.7300 . 5_555 no
H2D C4 2.9500 . 5_555 no
H2D H2A 2.4800 . . no
H3A H1A 2.5800 . 14_555 no
H3A H1C 2.2600 . 14_555 no
H3A N4 2.8800 . . no
H3A H1D 2.4700 . . no
H3A C1 3.0000 . 14_555 no

loop_
_geom_hbond_atom_site_label_D
_geom_hbond_atom_site_label_H
_geom_hbond_atom_site_label_A
_geom_hbond_distance_DH
_geom_hbond_distance_HA
_geom_hbond_distance_DA
_geom_hbond_angle_DHA
_geom_hbond_site_symmetry_A
_geom_hbond_publ_flag
N1 H1A N4 0.92 2.21 3.113(3) 165 9_554 yes
N2 H2B N4 0.92 2.26 3.141(3) 160 18_555 yes

loop_
_geom_torsion_atom_site_label_1
_geom_torsion_atom_site_label_2
_geom_torsion_atom_site_label_3
_geom_torsion_atom_site_label_4
_geom_torsion
_geom_torsion_site_symmetry_1
_geom_torsion_site_symmetry_2
_geom_torsion_site_symmetry_3
_geom_torsion_site_symmetry_4
_geom_torsion_publ_flag
N2 Cu1 N1 C1 45.74(18) . . . . no
N3 Cu1 N1 C1 -51.01(17) . . . . no
N2 Cu1 N1 C1 -134.26(18) 4_665 . . . no
N3 Cu1 N1 C1 129.00(17) 4_665 . . . no
N1 Cu1 N2 C3 -43.64(17) . . . . no
N3 Cu1 N2 C3 48.19(17) . . . . no
N1 Cu1 N2 C3 136.36(17) 4_665 . . . no
N3 Cu1 N2 C3 -131.81(17) 4_665 . . . no
N1 Cu1 N3 C4 -140.2(3) . . . . no
N2 Cu1 N3 C4 130.5(3) . . . . no
N1 Cu1 N3 C4 39.9(3) 4_665 . . . no
N2 Cu1 N3 C4 -49.5(3) 4_665 . . . no
Cu1 N1 C1 C2 -63.7(2) . . . . no
Cu1 N2 C3 C2 57.4(3) . . . . no
N1 C1 C2 C3 68.8(3) . . . . no
C1 C2 C3 N2 -64.4(3) . . . . no
